data_7247594
loop_
_publ_author_name
'Kawahata, Masatoshi'
'Yamamoto, Haruka'
'Tominaga, Masahide'
'Yamaguchi, Kentaro'

_publ_section_title
;
 Multiple intermolecular interactions in guest inclusion by acyclic host
 compounds
;
_journal_issue 44
_journal_name_full CrystEngComm
_journal_page_first 6137
_journal_page_last 6143
_journal_paper_doi 10.1039/D3CE00775H
_journal_volume 25
_journal_year 2023
_chemical_formula_sum 'C22 H22 N2 O6'
_chemical_formula_weight 410.41
_space_group_crystal_system monoclinic
_space_group_IT_number 14
_space_group_name_Hall '-P 2yn'
_space_group_name_H-M_alt 'P 1 21/n 1'
_atom_sites_solution_hydrogens mixed
_audit_creation_method SHELXL-2018/3
_audit_update_record
;
2023-06-06 deposited with the CCDC.	2023-10-23 downloaded from the CCDC.
;
_cell_angle_alpha 90
_cell_angle_beta 93.490(4)
_cell_angle_gamma 90
_cell_formula_units_Z 4
_cell_length_a 10.8801(12)
_cell_length_b 12.8327(14)
_cell_length_c 13.3727(14)
_cell_measurement_reflns_used 9910
_cell_measurement_temperature 100(2)
_cell_measurement_theta_max 79.52
_cell_measurement_theta_min 3.44
_cell_volume 1863.6(3)
_computing_cell_refinement 'SAINT (Bruker AXS, 2015)'
_computing_data_collection 'APEX3 (Bruker AXS, 2015)'
_computing_data_reduction 'SAINT (Bruker AXS, 2015)'
_computing_molecular_graphics 'ORTEP-3 for Windows (Farrugia, 1997)'
_computing_publication_material 'SHELXLE (H\"ubschle et al., 2011)'
_computing_structure_refinement 'SHELXL-2018/3 (Sheldrick, 2018)'
_computing_structure_solution 'SHELXT 2018/2 (Sheldrick, 2018)'
_diffrn_ambient_temperature 100(2)
_diffrn_detector_area_resol_mean 10.24
_diffrn_measured_fraction_theta_full 0.972
_diffrn_measured_fraction_theta_max 0.949
_diffrn_measurement_device_type 'BrukerD8 goniometer'
_diffrn_measurement_method 'omega and phi scans'
_diffrn_radiation_type CuK\a
_diffrn_radiation_wavelength 1.54178
_diffrn_reflns_av_R_equivalents 0.0262
_diffrn_reflns_av_unetI/netI 0.0195
_diffrn_reflns_Laue_measured_fraction_full 0.972
_diffrn_reflns_Laue_measured_fraction_max 0.949
_diffrn_reflns_limit_h_max 13
_diffrn_reflns_limit_h_min -13
_diffrn_reflns_limit_k_max 15
_diffrn_reflns_limit_k_min -16
_diffrn_reflns_limit_l_max 16
_diffrn_reflns_limit_l_min -16
_diffrn_reflns_number 22303
_diffrn_reflns_point_group_measured_fraction_full 0.972
_diffrn_reflns_point_group_measured_fraction_max 0.949
_diffrn_reflns_theta_full 67.679
_diffrn_reflns_theta_max 79.134
_diffrn_reflns_theta_min 4.780
_diffrn_source 'rotating-anode X-ray tube'
_exptl_absorpt_coefficient_mu 0.893
_exptl_absorpt_correction_T_max 0.8769
_exptl_absorpt_correction_T_min 0.8070
_exptl_absorpt_correction_type empirical
_exptl_absorpt_process_details 'SADABS Sheldrick 1996'
_exptl_crystal_colour colourless
_exptl_crystal_density_diffrn 1.463
_exptl_crystal_description prismatic
_exptl_crystal_F_000 864
_exptl_crystal_size_max 0.200
_exptl_crystal_size_mid 0.200
_exptl_crystal_size_min 0.200
_refine_diff_density_max 0.348
_refine_diff_density_min -0.194
_refine_diff_density_rms 0.040
_refine_ls_extinction_coef 0.0088(9)
_refine_ls_extinction_expression Fc^*^=kFc[1+0.001xFc^2^\l^3^/sin(2\q)]^-1/4^
_refine_ls_extinction_method 'SHELXL-2018/3 (Sheldrick 2018)'
_refine_ls_goodness_of_fit_ref 1.039
_refine_ls_hydrogen_treatment mixed
_refine_ls_matrix_type full
_refine_ls_number_parameters 278
_refine_ls_number_reflns 3832
_refine_ls_number_restraints 0
_refine_ls_restrained_S_all 1.039
_refine_ls_R_factor_all 0.0350
_refine_ls_R_factor_gt 0.0350
_refine_ls_shift/su_max 0.000
_refine_ls_shift/su_mean 0.000
_refine_ls_structure_factor_coef Fsqd
_refine_ls_weighting_details 'w=1/[\s^2^(Fo^2^)+(0.0353P)^2^+1.0597P] where P=(Fo^2^+2Fc^2^)/3'
_refine_ls_weighting_scheme calc
_refine_ls_wR_factor_gt 0.0874
_refine_ls_wR_factor_ref 0.0874
_reflns_Friedel_coverage 0.000
_reflns_number_gt 3827
_reflns_number_total 3832
_reflns_threshold_expression 'I > 2\s(I)'
_cod_data_source_file d3ce00775h2.cif
_cod_data_source_block 1d
_cod_depositor_comments 'Adding full bibliography for 7247591--7247596.cif.'
_cod_original_sg_symbol_H-M 'P 21/n'
_cod_database_code 7247594
_shelx_shelxl_version_number 2018/3
_shelx_space_group_comment
;
The symmetry employed for this shelxl refinement is uniquely defined
by the following loop, which should always be used as a source of
symmetry information in preference to the above space-group names.
They are only intended as comments.
;
_shelx_estimated_absorpt_t_min 0.842
_shelx_estimated_absorpt_t_max 0.842

loop_
_space_group_symop_operation_xyz
'x, y, z'
'-x+1/2, y+1/2, -z+1/2'
'-x, -y, -z'
'x-1/2, -y-1/2, z-1/2'

loop_
_atom_site_label
_atom_site_type_symbol
_atom_site_fract_x
_atom_site_fract_y
_atom_site_fract_z
_atom_site_U_iso_or_equiv
_atom_site_adp_type
_atom_site_occupancy
_atom_site_site_symmetry_order
_atom_site_calc_flag
_atom_site_refinement_flags_posn
_atom_site_refinement_flags_adp
_atom_site_refinement_flags_occupancy
_atom_site_disorder_assembly
_atom_site_disorder_group
C1 C 0.26541(9) 0.44330(8) 0.27114(8) 0.0122(2) Uani 1 1 d . . . . .
C2 C 0.34491(9) 0.52767(8) 0.22321(7) 0.0117(2) Uani 1 1 d . . . . .
H2A H 0.343747 0.592056 0.263918 0.014 Uiso 1 1 calc R U . . .
H2B H 0.431190 0.503122 0.223424 0.014 Uiso 1 1 calc R U . . .
C3 C 0.29764(9) 0.55261(8) 0.11448(7) 0.0118(2) Uani 1 1 d . . . . .
C4 C 0.30120(10) 0.44995(8) 0.05403(8) 0.0138(2) Uani 1 1 d . . . . .
H4A H 0.272494 0.463152 -0.016503 0.017 Uiso 1 1 calc R U . . .
H4B H 0.386880 0.423841 0.054898 0.017 Uiso 1 1 calc R U . . .
C5 C 0.21850(10) 0.36749(8) 0.09943(8) 0.0147(2) Uani 1 1 d . . . . .
H5 H 0.220336 0.302356 0.058493 0.018 Uiso 1 1 calc R U . . .
C6 C 0.26513(10) 0.34303(8) 0.20719(8) 0.0142(2) Uani 1 1 d . . . . .
H6A H 0.349562 0.314200 0.207677 0.017 Uiso 1 1 calc R U . . .
H6B H 0.211281 0.290122 0.236007 0.017 Uiso 1 1 calc R U . . .
C7 C 0.13159(9) 0.48361(9) 0.26907(8) 0.0149(2) Uani 1 1 d . . . . .
H7A H 0.078582 0.430423 0.298438 0.018 Uiso 1 1 calc R U . . .
H7B H 0.128336 0.547583 0.310196 0.018 Uiso 1 1 calc R U . . .
C8 C 0.08290(9) 0.50747(9) 0.16157(8) 0.0153(2) Uani 1 1 d . . . . .
H8 H -0.003814 0.533182 0.162178 0.018 Uiso 1 1 calc R U . . .
C9 C 0.16318(9) 0.59166(8) 0.11689(8) 0.0140(2) Uani 1 1 d . . . . .
H9A H 0.160864 0.655841 0.157808 0.017 Uiso 1 1 calc R U . . .
H9B H 0.130619 0.608561 0.048061 0.017 Uiso 1 1 calc R U . . .
C10 C 0.08590(10) 0.40808(9) 0.09802(8) 0.0172(2) Uani 1 1 d . . . . .
H10A H 0.031794 0.354466 0.125407 0.021 Uiso 1 1 calc R U . . .
H10B H 0.055443 0.423372 0.028299 0.021 Uiso 1 1 calc R U . . .
C11 C 0.31674(9) 0.42137(8) 0.37835(8) 0.0128(2) Uani 1 1 d . . . . .
C12 C 0.43668(10) 0.38083(8) 0.39973(8) 0.0139(2) Uani 1 1 d . . . . .
C13 C 0.48134(10) 0.36076(9) 0.49798(8) 0.0174(2) Uani 1 1 d . . . . .
H13 H 0.560938 0.331237 0.509983 0.021 Uiso 1 1 calc R U . . .
C14 C 0.41114(11) 0.38334(9) 0.57795(8) 0.0188(2) Uani 1 1 d . . . . .
H14 H 0.441760 0.370737 0.644906 0.023 Uiso 1 1 calc R U . . .
C15 C 0.29502(10) 0.42483(9) 0.55760(8) 0.0162(2) Uani 1 1 d . . . . .
C16 C 0.24731(10) 0.44231(8) 0.46035(8) 0.0146(2) Uani 1 1 d . . . . .
H16 H 0.166126 0.468938 0.449494 0.017 Uiso 1 1 calc R U . . .
C17 C 0.37861(9) 0.63477(8) 0.06774(8) 0.0123(2) Uani 1 1 d . . . . .
C18 C 0.35749(10) 0.66895(8) -0.03275(8) 0.0141(2) Uani 1 1 d . . . . .
C19 C 0.43515(10) 0.74146(8) -0.07512(8) 0.0150(2) Uani 1 1 d . . . . .
H19 H 0.418506 0.762750 -0.142633 0.018 Uiso 1 1 calc R U . . .
C20 C 0.53558(10) 0.78263(8) -0.02052(8) 0.0146(2) Uani 1 1 d . . . . .
H20 H 0.588843 0.831347 -0.049353 0.018 Uiso 1 1 calc R U . . .
C21 C 0.55558(9) 0.75014(8) 0.07784(8) 0.0132(2) Uani 1 1 d . . . . .
C22 C 0.47922(9) 0.67841(8) 0.12152(8) 0.0130(2) Uani 1 1 d . . . . .
H22 H 0.496192 0.658873 0.189478 0.016 Uiso 1 1 calc R U . . .
N1 N 0.22032(10) 0.45232(8) 0.64095(7) 0.0209(2) Uani 1 1 d . . . . .
N2 N 0.66241(8) 0.78766(7) 0.13707(7) 0.0148(2) Uani 1 1 d . . . . .
O1 O 0.50917(7) 0.36123(7) 0.32240(6) 0.01777(19) Uani 1 1 d . . . . .
H1 H 0.5813(16) 0.3484(13) 0.3470(12) 0.027 Uiso 1 1 d . U . . .
O2 O 0.26720(10) 0.44471(9) 0.72665(7) 0.0387(3) Uani 1 1 d . . . . .
O3 O 0.11386(8) 0.48250(7) 0.62215(7) 0.0252(2) Uani 1 1 d . . . . .
O4 O 0.25970(7) 0.62907(7) -0.08735(6) 0.01883(19) Uani 1 1 d . . . . .
H4 H 0.2547(15) 0.6525(13) -0.1462(13) 0.028 Uiso 1 1 d . U . . .
O5 O 0.74911(7) 0.82485(7) 0.09246(6) 0.01937(19) Uani 1 1 d . . . . .
O6 O 0.66416(8) 0.78046(7) 0.22899(6) 0.0235(2) Uani 1 1 d . . . . .

loop_
_atom_site_aniso_label
_atom_site_aniso_U_11
_atom_site_aniso_U_22
_atom_site_aniso_U_33
_atom_site_aniso_U_23
_atom_site_aniso_U_13
_atom_site_aniso_U_12
C1 0.0103(5) 0.0133(5) 0.0128(5) 0.0009(4) 0.0006(4) 0.0005(4)
C2 0.0110(5) 0.0124(5) 0.0117(5) 0.0002(4) -0.0004(4) -0.0004(4)
C3 0.0111(5) 0.0125(5) 0.0115(5) 0.0001(4) -0.0011(4) -0.0004(4)
C4 0.0143(5) 0.0141(5) 0.0127(5) -0.0014(4) -0.0001(4) 0.0000(4)
C5 0.0158(5) 0.0130(5) 0.0150(5) -0.0019(4) -0.0016(4) -0.0015(4)
C6 0.0140(5) 0.0118(5) 0.0167(5) 0.0005(4) 0.0003(4) -0.0003(4)
C7 0.0110(5) 0.0173(5) 0.0163(5) 0.0009(4) 0.0015(4) 0.0012(4)
C8 0.0094(5) 0.0181(5) 0.0182(5) 0.0012(4) -0.0010(4) 0.0010(4)
C9 0.0120(5) 0.0145(5) 0.0151(5) 0.0003(4) -0.0019(4) 0.0018(4)
C10 0.0138(5) 0.0177(5) 0.0194(5) 0.0001(4) -0.0032(4) -0.0035(4)
C11 0.0133(5) 0.0115(5) 0.0136(5) 0.0008(4) 0.0011(4) -0.0009(4)
C12 0.0143(5) 0.0137(5) 0.0141(5) 0.0011(4) 0.0027(4) -0.0001(4)
C13 0.0160(5) 0.0194(5) 0.0168(5) 0.0031(4) -0.0002(4) 0.0024(4)
C14 0.0226(6) 0.0206(6) 0.0130(5) 0.0027(4) -0.0003(4) -0.0007(4)
C15 0.0200(5) 0.0149(5) 0.0143(5) -0.0001(4) 0.0059(4) -0.0015(4)
C16 0.0142(5) 0.0127(5) 0.0170(5) 0.0010(4) 0.0031(4) -0.0004(4)
C17 0.0122(5) 0.0123(5) 0.0122(5) -0.0003(4) -0.0002(4) 0.0012(4)
C18 0.0139(5) 0.0147(5) 0.0132(5) -0.0013(4) -0.0021(4) 0.0022(4)
C19 0.0178(5) 0.0159(5) 0.0111(5) 0.0022(4) -0.0004(4) 0.0026(4)
C20 0.0158(5) 0.0130(5) 0.0154(5) 0.0012(4) 0.0029(4) 0.0005(4)
C21 0.0125(5) 0.0133(5) 0.0137(5) -0.0020(4) -0.0010(4) -0.0004(4)
C22 0.0142(5) 0.0142(5) 0.0105(5) -0.0002(4) 0.0000(4) 0.0002(4)
N1 0.0270(5) 0.0192(5) 0.0174(5) -0.0003(4) 0.0084(4) -0.0005(4)
N2 0.0152(4) 0.0139(4) 0.0152(4) -0.0008(3) 0.0005(3) -0.0020(3)
O1 0.0125(4) 0.0271(4) 0.0138(4) 0.0018(3) 0.0016(3) 0.0059(3)
O2 0.0478(6) 0.0556(7) 0.0132(4) 0.0005(4) 0.0065(4) 0.0142(5)
O3 0.0223(4) 0.0266(5) 0.0280(5) -0.0047(4) 0.0111(3) -0.0006(4)
O4 0.0192(4) 0.0241(4) 0.0123(4) 0.0036(3) -0.0064(3) -0.0045(3)
O5 0.0142(4) 0.0229(4) 0.0212(4) -0.0015(3) 0.0030(3) -0.0059(3)
O6 0.0263(4) 0.0311(5) 0.0126(4) 0.0000(3) -0.0031(3) -0.0115(4)

loop_
_atom_type_symbol
_atom_type_description
_atom_type_scat_dispersion_real
_atom_type_scat_dispersion_imag
_atom_type_scat_source
C C 0.0181 0.0091 'International Tables Vol C Tables 4.2.6.8 and 6.1.1.4'
H H 0.0000 0.0000 'International Tables Vol C Tables 4.2.6.8 and 6.1.1.4'
N N 0.0311 0.0180 'International Tables Vol C Tables 4.2.6.8 and 6.1.1.4'
O O 0.0492 0.0322 'International Tables Vol C Tables 4.2.6.8 and 6.1.1.4'

loop_
_geom_angle_atom_site_label_1
_geom_angle_atom_site_label_2
_geom_angle_atom_site_label_3
_geom_angle
_geom_angle_site_symmetry_1
_geom_angle_site_symmetry_3
_geom_angle_publ_flag
C11 C1 C7 111.58(8) . . ?
C11 C1 C6 110.68(8) . . ?
C7 C1 C6 107.40(8) . . ?
C11 C1 C2 109.55(8) . . ?
C7 C1 C2 107.95(8) . . ?
C6 C1 C2 109.60(8) . . ?
C3 C2 C1 111.82(8) . . ?
C3 C2 H2A 109.3 . . ?
C1 C2 H2A 109.3 . . ?
C3 C2 H2B 109.3 . . ?
C1 C2 H2B 109.3 . . ?
H2A C2 H2B 107.9 . . ?
C17 C3 C2 111.08(8) . . ?
C17 C3 C4 109.85(8) . . ?
C2 C3 C4 107.31(8) . . ?
C17 C3 C9 110.69(8) . . ?
C2 C3 C9 107.94(8) . . ?
C4 C3 C9 109.89(8) . . ?
C5 C4 C3 110.23(8) . . ?
C5 C4 H4A 109.6 . . ?
C3 C4 H4A 109.6 . . ?
C5 C4 H4B 109.6 . . ?
C3 C4 H4B 109.6 . . ?
H4A C4 H4B 108.1 . . ?
C6 C5 C10 109.81(9) . . ?
C6 C5 C4 110.15(8) . . ?
C10 C5 C4 109.53(9) . . ?
C6 C5 H5 109.1 . . ?
C10 C5 H5 109.1 . . ?
C4 C5 H5 109.1 . . ?
C5 C6 C1 109.86(8) . . ?
C5 C6 H6A 109.7 . . ?
C1 C6 H6A 109.7 . . ?
C5 C6 H6B 109.7 . . ?
C1 C6 H6B 109.7 . . ?
H6A C6 H6B 108.2 . . ?
C8 C7 C1 110.83(8) . . ?
C8 C7 H7A 109.5 . . ?
C1 C7 H7A 109.5 . . ?
C8 C7 H7B 109.5 . . ?
C1 C7 H7B 109.5 . . ?
H7A C7 H7B 108.1 . . ?
C7 C8 C9 109.50(8) . . ?
C7 C8 C10 109.62(9) . . ?
C9 C8 C10 109.77(9) . . ?
C7 C8 H8 109.3 . . ?
C9 C8 H8 109.3 . . ?
C10 C8 H8 109.3 . . ?
C8 C9 C3 109.96(8) . . ?
C8 C9 H9A 109.7 . . ?
C3 C9 H9A 109.7 . . ?
C8 C9 H9B 109.7 . . ?
C3 C9 H9B 109.7 . . ?
H9A C9 H9B 108.2 . . ?
C5 C10 C8 109.11(8) . . ?
C5 C10 H10A 109.9 . . ?
C8 C10 H10A 109.9 . . ?
C5 C10 H10B 109.9 . . ?
C8 C10 H10B 109.9 . . ?
H10A C10 H10B 108.3 . . ?
C16 C11 C12 116.61(10) . . ?
C16 C11 C1 121.06(9) . . ?
C12 C11 C1 122.32(9) . . ?
O1 C12 C13 119.73(10) . . ?
O1 C12 C11 118.90(9) . . ?
C13 C12 C11 121.37(10) . . ?
C14 C13 C12 120.81(10) . . ?
C14 C13 H13 119.6 . . ?
C12 C13 H13 119.6 . . ?
C13 C14 C15 118.02(10) . . ?
C13 C14 H14 121.0 . . ?
C15 C14 H14 121.0 . . ?
C14 C15 C16 122.10(10) . . ?
C14 C15 N1 119.11(10) . . ?
C16 C15 N1 118.78(10) . . ?
C15 C16 C11 121.04(10) . . ?
C15 C16 H16 119.5 . . ?
C11 C16 H16 119.5 . . ?
C22 C17 C18 116.25(10) . . ?
C22 C17 C3 121.37(9) . . ?
C18 C17 C3 122.37(9) . . ?
O4 C18 C19 120.47(9) . . ?
O4 C18 C17 118.07(10) . . ?
C19 C18 C17 121.47(10) . . ?
C20 C19 C18 121.18(10) . . ?
C20 C19 H19 119.4 . . ?
C18 C19 H19 119.4 . . ?
C19 C20 C21 117.42(10) . . ?
C19 C20 H20 121.3 . . ?
C21 C20 H20 121.3 . . ?
C20 C21 C22 122.31(10) . . ?
C20 C21 N2 119.60(9) . . ?
C22 C21 N2 118.03(9) . . ?
C17 C22 C21 121.37(9) . . ?
C17 C22 H22 119.3 . . ?
C21 C22 H22 119.3 . . ?
O2 N1 O3 123.12(10) . . ?
O2 N1 C15 118.23(10) . . ?
O3 N1 C15 118.65(10) . . ?
O6 N2 O5 122.83(9) . . ?
O6 N2 C21 118.95(9) . . ?
O5 N2 C21 118.22(9) . . ?
C12 O1 H1 107.8(11) . . ?
C18 O4 H4 112.0(11) . . ?

loop_
_geom_bond_atom_site_label_1
_geom_bond_atom_site_label_2
_geom_bond_distance
_geom_bond_site_symmetry_2
_geom_bond_publ_flag
C1 C11 1.5326(14) . ?
C1 C7 1.5439(14) . ?
C1 C6 1.5449(14) . ?
C1 C2 1.5488(14) . ?
C2 C3 1.5460(13) . ?
C2 H2A 0.9900 . ?
C2 H2B 0.9900 . ?
C3 C17 1.5315(14) . ?
C3 C4 1.5473(14) . ?
C3 C9 1.5485(14) . ?
C4 C5 1.5377(15) . ?
C4 H4A 0.9900 . ?
C4 H4B 0.9900 . ?
C5 C6 1.5309(14) . ?
C5 C10 1.5329(15) . ?
C5 H5 1.0000 . ?
C6 H6A 0.9900 . ?
C6 H6B 0.9900 . ?
C7 C8 1.5324(15) . ?
C7 H7A 0.9900 . ?
C7 H7B 0.9900 . ?
C8 C9 1.5332(15) . ?
C8 C10 1.5341(15) . ?
C8 H8 1.0000 . ?
C9 H9A 0.9900 . ?
C9 H9B 0.9900 . ?
C10 H10A 0.9900 . ?
C10 H10B 0.9900 . ?
C11 C16 1.3950(15) . ?
C11 C12 1.4177(15) . ?
C12 O1 1.3616(13) . ?
C12 C13 1.3967(15) . ?
C13 C14 1.3822(16) . ?
C13 H13 0.9500 . ?
C14 C15 1.3827(16) . ?
C14 H14 0.9500 . ?
C15 C16 1.3889(15) . ?
C15 N1 1.4620(14) . ?
C16 H16 0.9500 . ?
C17 C22 1.3904(14) . ?
C17 C18 1.4190(14) . ?
C18 O4 1.3537(13) . ?
C18 C19 1.3996(16) . ?
C19 C20 1.3818(15) . ?
C19 H19 0.9500 . ?
C20 C21 1.3844(15) . ?
C20 H20 0.9500 . ?
C21 C22 1.3921(15) . ?
C21 N2 1.4484(13) . ?
C22 H22 0.9500 . ?
N1 O2 1.2296(14) . ?
N1 O3 1.2326(14) . ?
N2 O6 1.2317(12) . ?
N2 O5 1.2418(12) . ?
O1 H1 0.848(17) . ?
O4 H4 0.841(17) . ?

loop_
_geom_torsion_atom_site_label_1
_geom_torsion_atom_site_label_2
_geom_torsion_atom_site_label_3
_geom_torsion_atom_site_label_4
_geom_torsion
_geom_torsion_site_symmetry_1
_geom_torsion_site_symmetry_2
_geom_torsion_site_symmetry_3
_geom_torsion_site_symmetry_4
_geom_torsion_publ_flag
C11 C1 C2 C3 179.71(8) . . . . ?
C7 C1 C2 C3 -58.59(11) . . . . ?
C6 C1 C2 C3 58.09(11) . . . . ?
C1 C2 C3 C17 -179.03(8) . . . . ?
C1 C2 C3 C4 -58.95(10) . . . . ?
C1 C2 C3 C9 59.44(11) . . . . ?
C17 C3 C4 C5 -179.10(8) . . . . ?
C2 C3 C4 C5 60.03(10) . . . . ?
C9 C3 C4 C5 -57.09(11) . . . . ?
C3 C4 C5 C6 -61.61(11) . . . . ?
C3 C4 C5 C10 59.27(11) . . . . ?
C10 C5 C6 C1 -61.58(11) . . . . ?
C4 C5 C6 C1 59.12(11) . . . . ?
C11 C1 C6 C5 -177.71(8) . . . . ?
C7 C1 C6 C5 60.26(11) . . . . ?
C2 C1 C6 C5 -56.77(11) . . . . ?
C11 C1 C7 C8 178.69(9) . . . . ?
C6 C1 C7 C8 -59.84(11) . . . . ?
C2 C1 C7 C8 58.27(11) . . . . ?
C1 C7 C8 C9 -60.44(11) . . . . ?
C1 C7 C8 C10 60.03(11) . . . . ?
C7 C8 C9 C3 60.81(11) . . . . ?
C10 C8 C9 C3 -59.57(11) . . . . ?
C17 C3 C9 C8 178.65(8) . . . . ?
C2 C3 C9 C8 -59.58(11) . . . . ?
C4 C3 C9 C8 57.15(11) . . . . ?
C6 C5 C10 C8 59.97(11) . . . . ?
C4 C5 C10 C8 -61.11(11) . . . . ?
C7 C8 C10 C5 -58.83(11) . . . . ?
C9 C8 C10 C5 61.48(11) . . . . ?
C7 C1 C11 C16 -2.93(14) . . . . ?
C6 C1 C11 C16 -122.48(10) . . . . ?
C2 C1 C11 C16 116.55(11) . . . . ?
C7 C1 C11 C12 178.14(10) . . . . ?
C6 C1 C11 C12 58.59(13) . . . . ?
C2 C1 C11 C12 -62.38(13) . . . . ?
C16 C11 C12 O1 -178.58(9) . . . . ?
C1 C11 C12 O1 0.40(15) . . . . ?
C16 C11 C12 C13 1.46(16) . . . . ?
C1 C11 C12 C13 -179.57(10) . . . . ?
O1 C12 C13 C14 177.77(10) . . . . ?
C11 C12 C13 C14 -2.27(17) . . . . ?
C12 C13 C14 C15 0.94(17) . . . . ?
C13 C14 C15 C16 1.13(17) . . . . ?
C13 C14 C15 N1 -178.18(10) . . . . ?
C14 C15 C16 C11 -1.93(17) . . . . ?
N1 C15 C16 C11 177.39(10) . . . . ?
C12 C11 C16 C15 0.59(16) . . . . ?
C1 C11 C16 C15 -178.40(10) . . . . ?
C2 C3 C17 C22 -0.68(13) . . . . ?
C4 C3 C17 C22 -119.25(10) . . . . ?
C9 C3 C17 C22 119.22(10) . . . . ?
C2 C3 C17 C18 177.87(9) . . . . ?
C4 C3 C17 C18 59.31(12) . . . . ?
C9 C3 C17 C18 -62.22(12) . . . . ?
C22 C17 C18 O4 -179.36(9) . . . . ?
C3 C17 C18 O4 2.01(15) . . . . ?
C22 C17 C18 C19 0.88(15) . . . . ?
C3 C17 C18 C19 -177.75(10) . . . . ?
O4 C18 C19 C20 -179.77(10) . . . . ?
C17 C18 C19 C20 -0.02(16) . . . . ?
C18 C19 C20 C21 -0.61(16) . . . . ?
C19 C20 C21 C22 0.37(16) . . . . ?
C19 C20 C21 N2 177.48(9) . . . . ?
C18 C17 C22 C21 -1.12(15) . . . . ?
C3 C17 C22 C21 177.52(9) . . . . ?
C20 C21 C22 C17 0.53(16) . . . . ?
N2 C21 C22 C17 -176.63(9) . . . . ?
C14 C15 N1 O2 5.31(16) . . . . ?
C16 C15 N1 O2 -174.03(11) . . . . ?
C14 C15 N1 O3 -175.08(10) . . . . ?
C16 C15 N1 O3 5.58(15) . . . . ?
C20 C21 N2 O6 162.02(10) . . . . ?
C22 C21 N2 O6 -20.74(15) . . . . ?
C20 C21 N2 O5 -18.71(14) . . . . ?
C22 C21 N2 O5 158.52(10) . . . . ?
